data_1502482
loop_
_publ_author_name
'Liu, Chen'
'Dou, Xiaowei'
'Lu, Yixin'

_publ_section_title
;
 Organocatalytic asymmetric aldol reaction of hydroxyacetone with
 \b,\g-unsaturated \a-keto esters: facile access to chiral tertiary
 alcohols.
;
_journal_issue 19
_journal_name_full 'Organic letters'
_journal_page_first 5248
_journal_page_last 5251
_journal_paper_doi 10.1021/ol2021274
_journal_volume 13
_journal_year 2011
_chemical_absolute_configuration ad
_chemical_formula_sum 'C26 H25 Br O5'
_chemical_formula_weight 497.37
_chemical_name_systematic
; 
 ? 
;
_space_group_IT_number 4
_symmetry_cell_setting monoclinic
_symmetry_space_group_name_Hall 'P 2yb'
_symmetry_space_group_name_H-M 'P 1 21 1'
_atom_sites_solution_hydrogens geom
_atom_sites_solution_primary direct
_atom_sites_solution_secondary difmap
_audit_creation_method SHELXL-97
_cell_angle_alpha 90.00
_cell_angle_beta 109.439(2)
_cell_angle_gamma 90.00
_cell_formula_units_Z 2
_cell_length_a 13.1314(9)
_cell_length_b 5.8958(4)
_cell_length_c 15.9344(11)
_cell_measurement_reflns_used 2527
_cell_measurement_temperature 223(2)
_cell_measurement_theta_max 26.17
_cell_measurement_theta_min 2.45
_cell_volume 1163.32(14)
_computing_cell_refinement 'Bruker SMART'
_computing_data_collection 'Bruker SMART'
_computing_data_reduction 'Bruker SAINT'
_computing_molecular_graphics 'Bruker SHELXTL'
_computing_publication_material 'Bruker SHELXTL'
_computing_structure_refinement 'SHELXL-97 (Sheldrick, 1997)'
_computing_structure_solution 'SHELXS-97 (Sheldrick, 1990)'
_diffrn_ambient_temperature 223(2)
_diffrn_measured_fraction_theta_full 0.997
_diffrn_measured_fraction_theta_max 0.997
_diffrn_measurement_device_type 'CCD area detector'
_diffrn_measurement_method 'phi and omega scans'
_diffrn_radiation_monochromator graphite
_diffrn_radiation_source 'fine-focus sealed tube'
_diffrn_radiation_type MoK\a
_diffrn_radiation_wavelength 0.71073
_diffrn_reflns_av_R_equivalents 0.0330
_diffrn_reflns_av_sigmaI/netI 0.0736
_diffrn_reflns_limit_h_max 17
_diffrn_reflns_limit_h_min -14
_diffrn_reflns_limit_k_max 7
_diffrn_reflns_limit_k_min -7
_diffrn_reflns_limit_l_max 19
_diffrn_reflns_limit_l_min -20
_diffrn_reflns_number 8235
_diffrn_reflns_theta_full 27.50
_diffrn_reflns_theta_max 27.50
_diffrn_reflns_theta_min 1.64
_exptl_absorpt_coefficient_mu 1.801
_exptl_absorpt_correction_T_max 0.7615
_exptl_absorpt_correction_T_min 0.2660
_exptl_absorpt_correction_type multi-scan
_exptl_absorpt_process_details 'Sadabs, (Sheldrick 2001)'
_exptl_crystal_colour COLOURLESS
_exptl_crystal_density_diffrn 1.420
_exptl_crystal_density_meas ?
_exptl_crystal_density_method 'not measured'
_exptl_crystal_description ROD
_exptl_crystal_F_000 512
_exptl_crystal_size_max 1.00
_exptl_crystal_size_mid 0.30
_exptl_crystal_size_min 0.16
_refine_diff_density_max 0.798
_refine_diff_density_min -0.266
_refine_diff_density_rms 0.067
_refine_ls_abs_structure_details 'Flack H D (1983), Acta Cryst. A39, 876-881'
_refine_ls_abs_structure_Flack 0.009(10)
_refine_ls_extinction_method none
_refine_ls_goodness_of_fit_ref 1.061
_refine_ls_hydrogen_treatment constr
_refine_ls_matrix_type full
_refine_ls_number_parameters 292
_refine_ls_number_reflns 4635
_refine_ls_number_restraints 1
_refine_ls_restrained_S_all 1.061
_refine_ls_R_factor_all 0.0591
_refine_ls_R_factor_gt 0.0521
_refine_ls_shift/su_max 0.001
_refine_ls_shift/su_mean 0.000
_refine_ls_structure_factor_coef Fsqd
_refine_ls_weighting_details 'calc w=1/[\s^2^(Fo^2^)+(0.0354P)^2^+0.0000P] where P=(Fo^2^+2Fc^2^)/3'
_refine_ls_weighting_scheme calc
_refine_ls_wR_factor_gt 0.1045
_refine_ls_wR_factor_ref 0.1082
_reflns_number_gt 4098
_reflns_number_total 4635
_reflns_threshold_expression >2sigma(I)
_cod_data_source_file ol2021274_si_001.cif
_cod_data_source_block b301
_cod_depositor_comments
;
The following automatic conversions were performed:

'_symmetry_cell_setting' value 'Monoclinic' changed to 'monoclinic'
according to /home/saulius/struct/CIF-dictionaries/cif_core.dic
dictionary named 'cif_core.dic' version 2.4.1 from
2010-06-29.

'_exptl_absorpt_correction_type' value 'Multi-scan'
changed to 'multi-scan' according to
/home/saulius/struct/CIF-dictionaries/cif_core.dic dictionary named
'cif_core.dic' version 2.4.1 from 2010-06-29.

Automatic conversion script
Id: cif_fix_values 1715 2011-07-08 13:25:40Z adriana 

The following automatic conversions were performed:

'_exptl_crystal_density_meas' value 'Not Measured' was changed to '?'
- the value is perceived as not measured.

Automatic conversion script
Id: cif_fix_values 3008 2015-01-20 13:52:24Z robertas 
;
_cod_original_sg_symbol_H-M P2(1)
_cod_database_code 1502482

loop_
_symmetry_equiv_pos_as_xyz
'x, y, z'
'-x, y+1/2, -z'

loop_
_atom_site_label
_atom_site_type_symbol
_atom_site_fract_x
_atom_site_fract_y
_atom_site_fract_z
_atom_site_U_iso_or_equiv
_atom_site_adp_type
_atom_site_occupancy
_atom_site_symmetry_multiplicity
_atom_site_calc_flag
_atom_site_refinement_flags
Br1 Br 1.23906(3) 0.43027(11) 0.99129(3) 0.05237(15) Uani 1 1 d .
O1 O 0.6389(2) 0.6291(5) 0.80529(17) 0.0387(6) Uani 1 1 d .
H1 H 0.6402 0.6627 0.8562 0.058 Uiso 1 1 calc R
O2 O 0.44081(17) 0.4697(5) 0.69018(14) 0.0355(6) Uani 1 1 d .
O3 O 0.6392(3) 0.3225(9) 0.5983(2) 0.0842(14) Uani 1 1 d .
O4 O 0.5641(2) 0.4239(8) 0.92052(17) 0.0608(8) Uani 1 1 d .
O5 O 0.5154(2) 0.1159(5) 0.83482(18) 0.0452(7) Uani 1 1 d .
C1 C 1.0138(3) 0.3505(6) 0.9173(2) 0.0299(8) Uani 1 1 d .
H1A H 1.0076 0.4945 0.9405 0.036 Uiso 1 1 calc R
C2 C 1.1145(3) 0.2583(7) 0.9314(2) 0.0326(8) Uani 1 1 d .
C3 C 1.1260(3) 0.0451(7) 0.9000(3) 0.0403(9) Uani 1 1 d .
H3 H 1.1949 -0.0182 0.9107 0.048 Uiso 1 1 calc R
C4 C 1.0339(3) -0.0739(10) 0.8522(2) 0.0430(8) Uani 1 1 d .
H4 H 1.0407 -0.2192 0.8304 0.052 Uiso 1 1 calc R
C5 C 0.9328(3) 0.0169(7) 0.8360(3) 0.0395(9) Uani 1 1 d .
H5 H 0.8714 -0.0657 0.8029 0.047 Uiso 1 1 calc R
C6 C 0.9209(3) 0.2322(6) 0.8689(2) 0.0293(8) Uani 1 1 d .
C7 C 0.8161(3) 0.3457(7) 0.8494(2) 0.0313(8) Uani 1 1 d .
H7 H 0.8179 0.4965 0.8690 0.038 Uiso 1 1 calc R
C8 C 0.7196(3) 0.2597(7) 0.8075(2) 0.0304(8) Uani 1 1 d .
H8 H 0.7146 0.1087 0.7876 0.037 Uiso 1 1 calc R
C9 C 0.6171(3) 0.3946(6) 0.7904(2) 0.0296(8) Uani 1 1 d .
C10 C 0.5382(3) 0.3605(7) 0.6949(2) 0.0337(9) Uani 1 1 d .
H10 H 0.5238 0.1962 0.6847 0.040 Uiso 1 1 calc R
C11 C 0.5867(3) 0.4484(13) 0.6272(2) 0.0547(11) Uani 1 1 d .
C12 C 0.5672(5) 0.6931(12) 0.6005(4) 0.090(2) Uani 1 1 d .
H12A H 0.6184 0.7411 0.5720 0.134 Uiso 1 1 calc R
H12B H 0.5763 0.7852 0.6530 0.134 Uiso 1 1 calc R
H12C H 0.4942 0.7109 0.5593 0.134 Uiso 1 1 calc R
C13 C 0.3485(3) 0.3689(8) 0.6263(3) 0.0504(12) Uani 1 1 d .
H13A H 0.3403 0.2123 0.6436 0.060 Uiso 1 1 calc R
H13B H 0.3580 0.3662 0.5678 0.060 Uiso 1 1 calc R
C14 C 0.2495(3) 0.5040(7) 0.6212(2) 0.0377(9) Uani 1 1 d .
C15 C 0.2324(3) 0.7162(8) 0.5785(2) 0.0414(10) Uani 1 1 d .
H15 H 0.2844 0.7734 0.5553 0.050 Uiso 1 1 calc R
C16 C 0.1427(3) 0.8398(7) 0.5701(2) 0.0376(9) Uani 1 1 d .
H16 H 0.1336 0.9817 0.5416 0.045 Uiso 1 1 calc R
C17 C 0.0621(3) 0.7575(7) 0.6036(2) 0.0305(8) Uani 1 1 d .
C18 C -0.0359(3) 0.8724(6) 0.5914(2) 0.0388(10) Uani 1 1 d .
H18 H -0.0482 1.0140 0.5627 0.047 Uiso 1 1 calc R
C19 C -0.1129(3) 0.7810(9) 0.6207(3) 0.0478(11) Uani 1 1 d .
H19 H -0.1779 0.8598 0.6120 0.057 Uiso 1 1 calc R
C20 C -0.0965(4) 0.5714(9) 0.6636(3) 0.0497(11) Uani 1 1 d .
H20 H -0.1509 0.5089 0.6828 0.060 Uiso 1 1 calc R
C21 C -0.0024(3) 0.4565(8) 0.6780(2) 0.0389(8) Uani 1 1 d .
H21 H 0.0086 0.3176 0.7087 0.047 Uiso 1 1 calc R
C22 C 0.0786(3) 0.5431(6) 0.6474(2) 0.0309(8) Uani 1 1 d .
C23 C 0.1751(2) 0.4229(8) 0.6560(2) 0.0357(7) Uani 1 1 d .
H23 H 0.1880 0.2836 0.6864 0.043 Uiso 1 1 calc R
C24 C 0.5609(3) 0.3129(7) 0.8564(2) 0.0366(9) Uani 1 1 d .
C25 C 0.4571(4) 0.0204(8) 0.8908(3) 0.0552(13) Uani 1 1 d .
H25A H 0.4221 0.1418 0.9132 0.066 Uiso 1 1 calc R
H25B H 0.5075 -0.0591 0.9419 0.066 Uiso 1 1 calc R
C26 C 0.3755(4) -0.1388(9) 0.8361(3) 0.0632(14) Uani 1 1 d .
H26A H 0.3164 -0.0542 0.7950 0.095 Uiso 1 1 calc R
H26B H 0.3482 -0.2310 0.8744 0.095 Uiso 1 1 calc R
H26C H 0.4080 -0.2360 0.8029 0.095 Uiso 1 1 calc R

loop_
_atom_site_aniso_label
_atom_site_aniso_U_11
_atom_site_aniso_U_22
_atom_site_aniso_U_33
_atom_site_aniso_U_23
_atom_site_aniso_U_13
_atom_site_aniso_U_12
Br1 0.0302(2) 0.0536(2) 0.0623(3) -0.0066(3) 0.00061(16) -0.0036(3)
O1 0.0372(15) 0.0378(15) 0.0371(15) -0.0041(12) 0.0073(13) 0.0041(12)
O2 0.0258(11) 0.0461(18) 0.0323(11) -0.0046(12) 0.0065(9) 0.0011(13)
O3 0.049(2) 0.168(5) 0.0458(18) -0.013(2) 0.0287(16) 0.001(2)
O4 0.0709(19) 0.077(2) 0.0441(14) -0.022(2) 0.0313(14) -0.014(2)
O5 0.0547(18) 0.0495(17) 0.0412(15) -0.0027(13) 0.0288(14) -0.0067(14)
C1 0.0319(19) 0.0282(18) 0.0277(16) -0.0016(14) 0.0073(14) 0.0013(14)
C2 0.0290(19) 0.036(2) 0.0303(18) 0.0005(15) 0.0066(15) -0.0004(15)
C3 0.039(2) 0.039(2) 0.044(2) 0.0005(18) 0.0150(18) 0.0086(18)
C4 0.046(2) 0.0330(19) 0.052(2) -0.001(2) 0.0190(16) 0.012(3)
C5 0.039(2) 0.037(2) 0.041(2) -0.0060(16) 0.0112(17) -0.0045(16)
C6 0.0287(18) 0.036(2) 0.0232(16) 0.0035(15) 0.0089(14) -0.0014(15)
C7 0.0324(19) 0.0334(18) 0.0279(17) -0.0012(14) 0.0098(15) 0.0025(15)
C8 0.0307(19) 0.035(2) 0.0255(17) -0.0012(15) 0.0095(15) 0.0011(16)
C9 0.0273(16) 0.036(3) 0.0255(15) 0.0007(15) 0.0091(12) -0.0009(16)
C10 0.0240(17) 0.049(2) 0.0275(17) -0.0022(15) 0.0076(14) 0.0014(15)
C11 0.0304(18) 0.102(4) 0.0271(17) 0.000(3) 0.0028(15) -0.012(3)
C12 0.077(4) 0.123(6) 0.066(3) 0.055(4) 0.019(3) -0.017(4)
C13 0.0279(19) 0.067(3) 0.049(2) -0.021(2) 0.0042(17) 0.0001(18)
C14 0.0265(18) 0.045(2) 0.0349(19) -0.0108(16) 0.0008(15) -0.0019(15)
C15 0.031(2) 0.056(3) 0.035(2) -0.0078(19) 0.0097(16) -0.0165(19)
C16 0.039(2) 0.038(2) 0.0312(19) -0.0020(16) 0.0059(16) -0.0117(17)
C17 0.0302(19) 0.034(2) 0.0228(16) -0.0036(15) 0.0033(14) -0.0046(16)
C18 0.040(2) 0.038(2) 0.0306(18) 0.0001(15) 0.0021(16) 0.0069(16)
C19 0.032(2) 0.071(3) 0.039(2) -0.007(2) 0.0084(18) 0.012(2)
C20 0.048(3) 0.069(3) 0.038(2) -0.007(2) 0.0211(19) -0.013(2)
C21 0.045(2) 0.042(2) 0.0304(16) -0.001(2) 0.0127(14) -0.004(2)
C22 0.0323(19) 0.0341(19) 0.0238(17) -0.0006(14) 0.0060(14) -0.0046(15)
C23 0.0350(17) 0.0362(19) 0.0288(15) -0.002(2) 0.0011(13) 0.004(2)
C24 0.030(2) 0.052(2) 0.0266(18) -0.0028(17) 0.0081(15) 0.0056(18)
C25 0.056(3) 0.073(3) 0.049(2) 0.010(2) 0.033(2) -0.003(2)
C26 0.060(3) 0.061(3) 0.083(3) 0.006(3) 0.043(3) -0.003(2)

loop_
_atom_type_symbol
_atom_type_description
_atom_type_scat_dispersion_real
_atom_type_scat_dispersion_imag
_atom_type_scat_source
C C 0.0033 0.0016 'International Tables Vol C Tables 4.2.6.8 and 6.1.1.4'
H H 0.0000 0.0000 'International Tables Vol C Tables 4.2.6.8 and 6.1.1.4'
O O 0.0106 0.0060 'International Tables Vol C Tables 4.2.6.8 and 6.1.1.4'
Br Br -0.2901 2.4595 'International Tables Vol C Tables 4.2.6.8 and 6.1.1.4'

loop_
_geom_angle_atom_site_label_1
_geom_angle_atom_site_label_2
_geom_angle_atom_site_label_3
_geom_angle
C10 O2 C13 112.8(3)
C24 O5 C25 118.0(3)
C2 C1 C6 120.6(3)
C1 C2 C3 121.0(4)
C1 C2 Br1 119.6(3)
C3 C2 Br1 119.4(3)
C2 C3 C4 118.6(4)
C5 C4 C3 121.2(5)
C4 C5 C6 120.2(4)
C1 C6 C5 118.4(3)
C1 C6 C7 118.3(3)
C5 C6 C7 123.2(3)
C8 C7 C6 127.3(4)
C7 C8 C9 122.5(3)
O1 C9 C8 111.5(3)
O1 C9 C10 108.9(3)
C8 C9 C10 112.1(3)
O1 C9 C24 107.8(3)
C8 C9 C24 108.2(3)
C10 C9 C24 108.3(3)
O2 C10 C11 113.2(3)
O2 C10 C9 107.1(3)
C11 C10 C9 110.7(3)
O3 C11 C12 123.3(5)
O3 C11 C10 119.5(6)
C12 C11 C10 117.2(5)
O2 C13 C14 109.3(3)
C23 C14 C15 119.3(4)
C23 C14 C13 121.2(4)
C15 C14 C13 119.5(4)
C16 C15 C14 121.3(4)
C15 C16 C17 120.8(4)
C18 C17 C16 123.0(4)
C18 C17 C22 118.5(3)
C16 C17 C22 118.4(3)
C19 C18 C17 120.8(4)
C18 C19 C20 120.6(4)
C21 C20 C19 120.5(4)
C20 C21 C22 120.7(4)
C21 C22 C23 122.7(4)
C21 C22 C17 118.8(4)
C23 C22 C17 118.5(3)
C14 C23 C22 121.6(4)
O4 C24 O5 126.5(4)
O4 C24 C9 121.2(4)
O5 C24 C9 112.3(3)
O5 C25 C26 108.0(3)

loop_
_geom_bond_atom_site_label_1
_geom_bond_atom_site_label_2
_geom_bond_distance
Br1 C2 1.891(4)
O1 C9 1.416(5)
O2 C10 1.411(4)
O2 C13 1.428(4)
O3 C11 1.204(7)
O4 C24 1.202(5)
O5 C24 1.299(5)
O5 C25 1.468(5)
C1 C2 1.377(5)
C1 C6 1.394(5)
C2 C3 1.381(5)
C3 C4 1.387(6)
C4 C5 1.374(5)
C5 C6 1.401(5)
C6 C7 1.468(5)
C7 C8 1.321(5)
C8 C9 1.507(5)
C9 C10 1.542(4)
C9 C24 1.548(5)
C10 C11 1.516(5)
C11 C12 1.502(9)
C13 C14 1.505(5)
C14 C23 1.360(5)
C14 C15 1.406(6)
C15 C16 1.353(6)
C16 C17 1.421(5)
C17 C18 1.410(5)
C17 C22 1.425(5)
C18 C19 1.358(6)
C19 C20 1.394(7)
C20 C21 1.361(6)
C21 C22 1.406(5)
C22 C23 1.418(5)
C25 C26 1.472(7)

loop_
_geom_hbond_atom_site_label_D
_geom_hbond_atom_site_label_H
_geom_hbond_atom_site_label_A
_geom_hbond_distance_DH
_geom_hbond_distance_HA
_geom_hbond_distance_DA
_geom_hbond_angle_DHA
_geom_hbond_site_symmetry_A
O1 H1 O4 0.83 2.17 2.646(4) 116.4 .
O1 H1 Br1 0.83 2.89 3.573(3) 141.2 2_757
